data_7231185
loop_
_publ_author_name
'Xie, Yang-Guo'
'Zhang, Weiyue'
'Zhu, Sheng-lan'
'Cheng, Tao-fang'
'Wu, Guo-jing'
'Muhammad, Ishaq'
'Yan, Shi-kai'
'Zhang, Yan'
'Jin, Hui-zi'
'Zhang, Wei-dong'

_publ_section_title
;
 Xyloplains A--F, six new guaiane-type sesquiterpenoid dimers from Xylopia
 vielana
;
_journal_issue 45
_journal_name_full 'RSC Advances'
_journal_page_first 25719
_journal_paper_doi 10.1039/C8RA04356F
_journal_volume 8
_journal_year 2018
_chemical_absolute_configuration ad
_chemical_formula_moiety 'C32 H40 O5 [+ solvent]'
_chemical_formula_sum 'C32 H40 O5'
_chemical_formula_weight 504.64
_chemical_name_systematic X-31
_space_group_crystal_system orthorhombic
_space_group_IT_number 19
_space_group_name_Hall 'P 2ac 2ab'
_space_group_name_H-M_alt 'P 21 21 21'
_symmetry_space_group_name_Hall 'P 2ac 2ab'
_symmetry_space_group_name_H-M 'P 21 21 21'
_atom_sites_solution_hydrogens geom
_audit_creation_method SHELXL-2014/7
_audit_update_record
;
2018-04-02 deposited with the CCDC.
2018-06-22 downloaded from the CCDC.
;
_cell_angle_alpha 90
_cell_angle_beta 90
_cell_angle_gamma 90
_cell_formula_units_Z 4
_cell_length_a 14.1118(5)
_cell_length_b 14.5427(5)
_cell_length_c 15.5885(5)
_cell_measurement_reflns_used 9798
_cell_measurement_temperature 173(2)
_cell_measurement_theta_max 68.38
_cell_measurement_theta_min 4.16
_cell_volume 3199.13(19)
_computing_structure_refinement 'SHELXL-2014/7 (Sheldrick, 2014)'
_diffrn_ambient_temperature 173(2)
_diffrn_measured_fraction_theta_full 0.997
_diffrn_measured_fraction_theta_max 0.995
_diffrn_measurement_device_type 'Bruker APEX-II CCD'
_diffrn_measurement_method '\f and \w scans'
_diffrn_radiation_type CuK\a
_diffrn_radiation_wavelength 1.54178
_diffrn_reflns_av_R_equivalents 0.0393
_diffrn_reflns_av_unetI/netI 0.0315
_diffrn_reflns_Laue_measured_fraction_full 0.997
_diffrn_reflns_Laue_measured_fraction_max 0.995
_diffrn_reflns_limit_h_max 17
_diffrn_reflns_limit_h_min -16
_diffrn_reflns_limit_k_max 17
_diffrn_reflns_limit_k_min -17
_diffrn_reflns_limit_l_max 18
_diffrn_reflns_limit_l_min -18
_diffrn_reflns_number 32599
_diffrn_reflns_point_group_measured_fraction_full 0.998
_diffrn_reflns_point_group_measured_fraction_max 0.996
_diffrn_reflns_theta_full 67.679
_diffrn_reflns_theta_max 68.378
_diffrn_reflns_theta_min 4.157
_exptl_absorpt_coefficient_mu 0.553
_exptl_crystal_colour colorless
_exptl_crystal_density_diffrn 1.048
_exptl_crystal_description block
_exptl_crystal_F_000 1088
_exptl_crystal_size_max 0.180
_exptl_crystal_size_mid 0.160
_exptl_crystal_size_min 0.150
_exptl_transmission_factor_max 0.7531
_exptl_transmission_factor_min 0.4906
_refine_diff_density_max 1.320
_refine_diff_density_min -0.332
_refine_diff_density_rms 0.114
_refine_ls_abs_structure_details
;
 Refined as an inversion twin.
;
_refine_ls_abs_structure_Flack 3.1(5)
_refine_ls_extinction_coef 0.047(4)
_refine_ls_extinction_expression Fc^*^=kFc[1+0.001xFc^2^\l^3^/sin(2\q)]^-1/4^
_refine_ls_extinction_method 'SHELXL-2014/7 (Sheldrick 2014'
_refine_ls_goodness_of_fit_ref 1.068
_refine_ls_hydrogen_treatment constr
_refine_ls_matrix_type full
_refine_ls_number_parameters 345
_refine_ls_number_reflns 5853
_refine_ls_number_restraints 0
_refine_ls_restrained_S_all 1.068
_refine_ls_R_factor_all 0.0976
_refine_ls_R_factor_gt 0.0959
_refine_ls_shift/su_max 0.000
_refine_ls_shift/su_mean 0.000
_refine_ls_structure_factor_coef Fsqd
_refine_ls_weighting_details 'w=1/[\s^2^(Fo^2^)+(0.1931P)^2^+3.0229P] where P=(Fo^2^+2Fc^2^)/3'
_refine_ls_weighting_scheme calc
_refine_ls_wR_factor_gt 0.2701
_refine_ls_wR_factor_ref 0.2729
_reflns_Friedel_coverage 0.785
_reflns_Friedel_fraction_full 1.000
_reflns_Friedel_fraction_max 0.998
_reflns_number_gt 5639
_reflns_number_total 5853
_reflns_threshold_expression 'I > 2\s(I)'
_cod_data_source_file c8ra04356f2.cif
_cod_data_source_block t
_cod_database_code 7231185
_shelx_shelxl_version_number 2014/7
_shelx_space_group_comment
;
The symmetry employed for this shelxl refinement is uniquely defined
by the following loop, which should always be used as a source of
symmetry information in preference to the above space-group names.
They are only intended as comments.
;
_shelx_estimated_absorpt_t_min 0.907
_shelx_estimated_absorpt_t_max 0.922

loop_
_space_group_symop_operation_xyz
'x, y, z'
'-x+1/2, -y, z+1/2'
'-x, y+1/2, -z+1/2'
'x+1/2, -y+1/2, -z'

loop_
_atom_site_label
_atom_site_type_symbol
_atom_site_fract_x
_atom_site_fract_y
_atom_site_fract_z
_atom_site_U_iso_or_equiv
_atom_site_adp_type
_atom_site_occupancy
_atom_site_site_symmetry_order
_atom_site_calc_flag
_atom_site_refinement_flags_posn
_atom_site_refinement_flags_adp
C1 C 0.6965(5) 0.4871(4) 0.5029(4) 0.0451(14) Uani 1 1 d . .
O1 O 0.7561(5) 0.5469(4) 0.5055(4) 0.0746(17) Uani 1 1 d . .
C2 C 0.6568(4) 0.4551(5) 0.4181(4) 0.0435(14) Uani 1 1 d . .
O2 O 0.3460(3) 0.1979(3) 0.4624(3) 0.0454(10) Uani 1 1 d . .
C3 C 0.6489(4) 0.3506(4) 0.4107(3) 0.0350(11) Uani 1 1 d . .
H3A H 0.6482 0.3338 0.3491 0.042 Uiso 1 1 calc R U
H3B H 0.7060 0.3225 0.4366 0.042 Uiso 1 1 calc R U
O3 O 0.6183(3) 0.1251(3) 0.7142(3) 0.0381(9) Uani 1 1 d . .
C5 C 0.5593(4) 0.3002(4) 0.5490(3) 0.0320(11) Uani 1 1 d . .
O5 O 0.5567(4) -0.1008(4) 0.6961(3) 0.0538(12) Uani 1 1 d . .
C4 C 0.5637(4) 0.3103(3) 0.4523(4) 0.0318(11) Uani 1 1 d . .
O4 O 0.7128(4) 0.2321(4) 0.7712(4) 0.0689(15) Uani 1 1 d . .
C9 C 0.4202(4) 0.2372(4) 0.4769(4) 0.0342(12) Uani 1 1 d . .
C8 C 0.4637(4) 0.2503(4) 0.5654(3) 0.0324(12) Uani 1 1 d . .
H8 H 0.4214 0.2879 0.6031 0.039 Uiso 1 1 calc R U
C7 C 0.6650(4) 0.4413(4) 0.5865(4) 0.0416(13) Uani 1 1 d . .
H7A H 0.6692 0.4883 0.6323 0.050 Uiso 1 1 calc R U
H7B H 0.7123 0.3933 0.6003 0.050 Uiso 1 1 calc R U
C6 C 0.5667(4) 0.3966(4) 0.5934(4) 0.0347(12) Uani 1 1 d . .
H6 H 0.5561 0.3852 0.6559 0.042 Uiso 1 1 calc R U
C10 C 0.4857(4) 0.2764(4) 0.4126(4) 0.0354(12) Uani 1 1 d . .
C11 C 0.6320(4) 0.2294(4) 0.5868(4) 0.0346(12) Uani 1 1 d . .
H11 H 0.6963 0.2543 0.6008 0.042 Uiso 1 1 calc R U
C12 C 0.5724(4) 0.1957(4) 0.6637(4) 0.0355(12) Uani 1 1 d . .
H12 H 0.5508 0.2481 0.7003 0.043 Uiso 1 1 calc R U
C13 C 0.4919(4) 0.1569(4) 0.6104(3) 0.0330(11) Uani 1 1 d . .
C14 C 0.6300(4) 0.1440(4) 0.5300(3) 0.0336(11) Uani 1 1 d . .
C15 C 0.5469(4) 0.1018(4) 0.5439(3) 0.0321(11) Uani 1 1 d . .
C16 C 0.5059(4) 0.0194(4) 0.4998(4) 0.0373(12) Uani 1 1 d . .
H16A H 0.5440 0.0063 0.4479 0.045 Uiso 1 1 calc R U
H16B H 0.4408 0.0346 0.4807 0.045 Uiso 1 1 calc R U
C17 C 0.5019(4) -0.0679(4) 0.5549(4) 0.0365(12) Uani 1 1 d . .
C18 C 0.5050(4) -0.0538(4) 0.6501(4) 0.0379(12) Uani 1 1 d . .
C19 C 0.4393(4) 0.0134(4) 0.6935(4) 0.0386(12) Uani 1 1 d . .
H19A H 0.4686 0.0288 0.7494 0.046 Uiso 1 1 calc R U
H19B H 0.3803 -0.0208 0.7066 0.046 Uiso 1 1 calc R U
C20 C 0.4089(4) 0.1049(4) 0.6527(4) 0.0354(12) Uani 1 1 d . .
H20 H 0.3623 0.0901 0.6063 0.043 Uiso 1 1 calc R U
C21 C 0.3565(5) 0.1620(5) 0.7202(4) 0.0441(13) Uani 1 1 d . .
H21A H 0.4011 0.1814 0.7648 0.066 Uiso 1 1 calc R U
H21B H 0.3061 0.1248 0.7460 0.066 Uiso 1 1 calc R U
H21C H 0.3287 0.2165 0.6930 0.066 Uiso 1 1 calc R U
C22 C 0.4949(5) -0.1509(4) 0.5213(4) 0.0469(15) Uani 1 1 d . .
C23 C 0.4929(8) -0.1641(5) 0.4252(5) 0.069(2) Uani 1 1 d . .
H23A H 0.4441 -0.1244 0.4002 0.104 Uiso 1 1 calc R U
H23B H 0.4786 -0.2285 0.4120 0.104 Uiso 1 1 calc R U
H23C H 0.5549 -0.1479 0.4012 0.104 Uiso 1 1 calc R U
C24 C 0.4855(7) -0.2403(5) 0.5706(5) 0.063(2) Uani 1 1 d . .
H24A H 0.4790 -0.2270 0.6319 0.095 Uiso 1 1 calc R U
H24B H 0.5420 -0.2781 0.5611 0.095 Uiso 1 1 calc R U
H24C H 0.4293 -0.2736 0.5505 0.095 Uiso 1 1 calc R U
C25 C 0.6878(4) 0.1542(5) 0.7665(4) 0.0468(15) Uani 1 1 d . .
C26 C 0.7295(6) 0.0769(7) 0.8163(6) 0.072(2) Uani 1 1 d . .
H26A H 0.6847 0.0254 0.8176 0.108 Uiso 1 1 calc R U
H26B H 0.7426 0.0974 0.8750 0.108 Uiso 1 1 calc R U
H26C H 0.7886 0.0571 0.7891 0.108 Uiso 1 1 calc R U
C27 C 0.7066(5) 0.1204(4) 0.4673(4) 0.0424(14) Uani 1 1 d . .
H27A H 0.7675 0.1169 0.4973 0.064 Uiso 1 1 calc R U
H27B H 0.7099 0.1680 0.4229 0.064 Uiso 1 1 calc R U
H27C H 0.6926 0.0610 0.4406 0.064 Uiso 1 1 calc R U
C28 C 0.6328(5) 0.5143(5) 0.3568(4) 0.0494(16) Uani 1 1 d . .
C29 C 0.6330(8) 0.6185(6) 0.3688(6) 0.073(2) Uani 1 1 d . .
H29A H 0.6879 0.6449 0.3393 0.110 Uiso 1 1 calc R U
H29B H 0.6365 0.6330 0.4301 0.110 Uiso 1 1 calc R U
H29C H 0.5747 0.6444 0.3447 0.110 Uiso 1 1 calc R U
C30 C 0.5985(7) 0.4868(6) 0.2709(5) 0.064(2) Uani 1 1 d . .
H30A H 0.5975 0.4196 0.2668 0.097 Uiso 1 1 calc R U
H30B H 0.6409 0.5118 0.2269 0.097 Uiso 1 1 calc R U
H30C H 0.5343 0.5108 0.2621 0.097 Uiso 1 1 calc R U
C31 C 0.4603(5) 0.2719(6) 0.3197(4) 0.0554(18) Uani 1 1 d . .
H31A H 0.4078 0.3141 0.3080 0.083 Uiso 1 1 calc R U
H31B H 0.4412 0.2090 0.3050 0.083 Uiso 1 1 calc R U
H31C H 0.5153 0.2895 0.2850 0.083 Uiso 1 1 calc R U
C32 C 0.4893(5) 0.4623(4) 0.5660(4) 0.0412(13) Uani 1 1 d . .
H32A H 0.4905 0.5169 0.6029 0.062 Uiso 1 1 calc R U
H32B H 0.4276 0.4319 0.5712 0.062 Uiso 1 1 calc R U
H32C H 0.4997 0.4807 0.5063 0.062 Uiso 1 1 calc R U

loop_
_atom_site_aniso_label
_atom_site_aniso_U_11
_atom_site_aniso_U_22
_atom_site_aniso_U_33
_atom_site_aniso_U_23
_atom_site_aniso_U_13
_atom_site_aniso_U_12
C1 0.042(3) 0.042(3) 0.051(4) 0.005(3) 0.000(3) -0.009(3)
O1 0.088(4) 0.074(4) 0.061(3) 0.000(3) -0.005(3) -0.038(3)
C2 0.037(3) 0.045(3) 0.049(3) 0.001(3) 0.006(3) -0.004(2)
O2 0.034(2) 0.056(3) 0.047(2) 0.001(2) -0.0045(18) -0.0026(19)
C3 0.030(3) 0.045(3) 0.030(2) -0.003(2) 0.001(2) 0.002(2)
O3 0.036(2) 0.044(2) 0.0344(19) 0.0066(17) -0.0014(16) 0.0029(16)
C5 0.037(3) 0.031(2) 0.028(2) -0.003(2) 0.001(2) 0.001(2)
O5 0.058(3) 0.060(3) 0.043(2) 0.008(2) -0.005(2) 0.011(2)
C4 0.036(3) 0.026(2) 0.033(3) 0.005(2) -0.001(2) 0.005(2)
O4 0.066(3) 0.076(4) 0.065(3) 0.003(3) -0.022(3) -0.018(3)
C9 0.030(3) 0.037(3) 0.036(3) -0.001(2) -0.005(2) 0.007(2)
C8 0.033(3) 0.033(3) 0.030(3) -0.007(2) 0.006(2) 0.001(2)
C7 0.045(3) 0.040(3) 0.040(3) -0.003(3) -0.007(3) 0.008(2)
C6 0.040(3) 0.037(3) 0.027(2) -0.001(2) 0.002(2) 0.004(2)
C10 0.037(3) 0.035(3) 0.034(3) 0.002(2) -0.002(2) 0.002(2)
C11 0.031(3) 0.039(3) 0.034(3) -0.002(2) -0.002(2) -0.003(2)
C12 0.034(3) 0.041(3) 0.032(3) 0.001(2) 0.005(2) 0.003(2)
C13 0.036(3) 0.037(3) 0.027(2) 0.000(2) -0.001(2) 0.005(2)
C14 0.042(3) 0.029(2) 0.030(3) 0.011(2) 0.002(2) 0.002(2)
C15 0.035(3) 0.038(3) 0.023(2) 0.006(2) -0.004(2) 0.005(2)
C16 0.040(3) 0.041(3) 0.031(3) -0.004(2) 0.003(2) 0.000(2)
C17 0.036(3) 0.036(3) 0.038(3) 0.006(2) -0.002(2) 0.003(2)
C18 0.041(3) 0.037(3) 0.036(3) 0.011(2) 0.004(2) -0.008(2)
C19 0.040(3) 0.042(3) 0.035(3) 0.006(2) 0.007(2) -0.005(2)
C20 0.032(3) 0.045(3) 0.029(2) 0.006(2) -0.002(2) -0.002(2)
C21 0.045(3) 0.048(3) 0.039(3) 0.000(3) 0.005(3) -0.003(3)
C22 0.058(4) 0.037(3) 0.046(3) 0.005(3) -0.008(3) -0.002(3)
C23 0.107(7) 0.041(4) 0.059(4) -0.010(3) -0.009(5) -0.005(4)
C24 0.081(5) 0.050(4) 0.060(4) 0.005(3) -0.009(4) -0.012(4)
C25 0.037(3) 0.063(4) 0.040(3) 0.011(3) -0.008(2) -0.009(3)
C26 0.059(5) 0.089(6) 0.069(5) 0.030(5) -0.021(4) -0.005(4)
C27 0.050(3) 0.039(3) 0.038(3) 0.004(2) 0.014(3) 0.007(2)
C28 0.059(4) 0.049(3) 0.040(3) 0.008(3) 0.013(3) 0.006(3)
C29 0.100(7) 0.051(4) 0.068(5) 0.020(4) 0.002(5) -0.005(4)
C30 0.082(5) 0.057(4) 0.054(4) 0.021(4) -0.002(4) 0.002(4)
C31 0.051(4) 0.080(5) 0.035(3) 0.011(3) -0.007(3) -0.013(4)
C32 0.048(3) 0.033(3) 0.042(3) -0.009(2) -0.003(3) 0.004(3)

loop_
_atom_type_symbol
_atom_type_description
_atom_type_scat_dispersion_real
_atom_type_scat_dispersion_imag
_atom_type_scat_source
C C 0.0181 0.0091 'International Tables Vol C Tables 4.2.6.8 and 6.1.1.4'
H H 0.0000 0.0000 'International Tables Vol C Tables 4.2.6.8 and 6.1.1.4'
O O 0.0492 0.0322 'International Tables Vol C Tables 4.2.6.8 and 6.1.1.4'

loop_
_geom_angle_atom_site_label_1
_geom_angle_atom_site_label_2
_geom_angle_atom_site_label_3
_geom_angle
O1 C1 C2 120.6(6)
O1 C1 C7 119.1(6)
C2 C1 C7 120.2(5)
C28 C2 C1 121.6(6)
C28 C2 C3 124.8(6)
C1 C2 C3 113.6(6)
C4 C3 C2 114.7(5)
C4 C3 H3A 108.6
C2 C3 H3A 108.6
C4 C3 H3B 108.6
C2 C3 H3B 108.6
H3A C3 H3B 107.6
C25 O3 C12 115.7(5)
C4 C5 C8 104.2(4)
C4 C5 C11 114.2(5)
C8 C5 C11 101.5(4)
C4 C5 C6 110.5(4)
C8 C5 C6 113.8(4)
C11 C5 C6 112.2(4)
C10 C4 C3 126.9(5)
C10 C4 C5 112.6(5)
C3 C4 C5 120.4(5)
O2 C9 C10 126.4(5)
O2 C9 C8 125.2(5)
C10 C9 C8 108.4(4)
C9 C8 C5 105.0(4)
C9 C8 C13 113.4(4)
C5 C8 C13 104.8(4)
C9 C8 H8 111.1
C5 C8 H8 111.1
C13 C8 H8 111.1
C1 C7 C6 120.4(5)
C1 C7 H7A 107.2
C6 C7 H7A 107.2
C1 C7 H7B 107.2
C6 C7 H7B 107.2
H7A C7 H7B 106.9
C32 C6 C7 111.4(5)
C32 C6 C5 113.1(5)
C7 C6 C5 114.0(5)
C32 C6 H6 105.8
C7 C6 H6 105.8
C5 C6 H6 105.8
C4 C10 C9 109.8(5)
C4 C10 C31 130.8(6)
C9 C10 C31 119.4(5)
C14 C11 C12 100.4(4)
C14 C11 C5 107.7(4)
C12 C11 C5 98.3(4)
C14 C11 H11 116.0
C12 C11 H11 116.0
C5 C11 H11 116.0
O3 C12 C13 111.7(5)
O3 C12 C11 113.8(4)
C13 C12 C11 95.8(4)
O3 C12 H12 111.5
C13 C12 H12 111.5
C11 C12 H12 111.5
C12 C13 C15 100.8(4)
C12 C13 C20 121.2(4)
C15 C13 C20 114.9(5)
C12 C13 C8 96.4(4)
C15 C13 C8 106.1(4)
C20 C13 C8 114.8(4)
C15 C14 C27 129.2(5)
C15 C14 C11 107.2(5)
C27 C14 C11 123.4(5)
C14 C15 C16 129.0(5)
C14 C15 C13 108.4(5)
C16 C15 C13 122.4(5)
C15 C16 C17 114.8(5)
C15 C16 H16A 108.6
C17 C16 H16A 108.6
C15 C16 H16B 108.6
C17 C16 H16B 108.6
H16A C16 H16B 107.5
C22 C17 C18 121.4(5)
C22 C17 C16 122.5(5)
C18 C17 C16 116.1(5)
O5 C18 C17 121.2(6)
O5 C18 C19 117.6(5)
C17 C18 C19 121.0(5)
C18 C19 C20 123.1(5)
C18 C19 H19A 106.5
C20 C19 H19A 106.5
C18 C19 H19B 106.5
C20 C19 H19B 106.5
H19A C19 H19B 106.5
C21 C20 C19 108.6(5)
C21 C20 C13 113.3(5)
C19 C20 C13 112.9(5)
C21 C20 H20 107.2
C19 C20 H20 107.2
C13 C20 H20 107.2
C20 C21 H21A 109.5
C20 C21 H21B 109.5
H21A C21 H21B 109.5
C20 C21 H21C 109.5
H21A C21 H21C 109.5
H21B C21 H21C 109.5
C17 C22 C23 120.8(6)
C17 C22 C24 126.1(6)
C23 C22 C24 113.1(6)
C22 C23 H23A 109.5
C22 C23 H23B 109.5
H23A C23 H23B 109.5
C22 C23 H23C 109.5
H23A C23 H23C 109.5
H23B C23 H23C 109.5
C22 C24 H24A 109.5
C22 C24 H24B 109.5
H24A C24 H24B 109.5
C22 C24 H24C 109.5
H24A C24 H24C 109.5
H24B C24 H24C 109.5
O4 C25 O3 123.7(6)
O4 C25 C26 124.8(7)
O3 C25 C26 111.6(7)
C25 C26 H26A 109.5
C25 C26 H26B 109.5
H26A C26 H26B 109.5
C25 C26 H26C 109.5
H26A C26 H26C 109.5
H26B C26 H26C 109.5
C14 C27 H27A 109.5
C14 C27 H27B 109.5
H27A C27 H27B 109.5
C14 C27 H27C 109.5
H27A C27 H27C 109.5
H27B C27 H27C 109.5
C2 C28 C30 124.0(7)
C2 C28 C29 123.7(7)
C30 C28 C29 112.3(7)
C28 C29 H29A 109.5
C28 C29 H29B 109.5
H29A C29 H29B 109.5
C28 C29 H29C 109.5
H29A C29 H29C 109.5
H29B C29 H29C 109.5
C28 C30 H30A 109.5
C28 C30 H30B 109.5
H30A C30 H30B 109.5
C28 C30 H30C 109.5
H30A C30 H30C 109.5
H30B C30 H30C 109.5
C10 C31 H31A 109.5
C10 C31 H31B 109.5
H31A C31 H31B 109.5
C10 C31 H31C 109.5
H31A C31 H31C 109.5
H31B C31 H31C 109.5
C6 C32 H32A 109.5
C6 C32 H32B 109.5
H32A C32 H32B 109.5
C6 C32 H32C 109.5
H32A C32 H32C 109.5
H32B C32 H32C 109.5

loop_
_geom_bond_atom_site_label_1
_geom_bond_atom_site_label_2
_geom_bond_distance
C1 O1 1.210(8)
C1 C2 1.509(9)
C1 C7 1.531(9)
C2 C28 1.330(10)
C2 C3 1.529(9)
O2 C9 1.214(7)
C3 C4 1.485(8)
C3 H3A 0.9900
C3 H3B 0.9900
O3 C25 1.343(8)
O3 C12 1.446(7)
C5 C4 1.516(8)
C5 C8 1.554(8)
C5 C11 1.568(8)
C5 C6 1.567(7)
O5 C18 1.230(8)
C4 C10 1.356(8)
O4 C25 1.188(9)
C9 C10 1.478(8)
C9 C8 1.521(8)
C8 C13 1.580(7)
C8 H8 1.0000
C7 C6 1.536(9)
C7 H7A 0.9900
C7 H7B 0.9900
C6 C32 1.512(8)
C6 H6 1.0000
C10 C31 1.494(8)
C11 C14 1.526(8)
C11 C12 1.545(8)
C11 H11 1.0000
C12 C13 1.516(8)
C12 H12 1.0000
C13 C15 1.523(7)
C13 C20 1.542(8)
C14 C15 1.341(8)
C14 C27 1.497(8)
C15 C16 1.497(8)
C16 C17 1.535(8)
C16 H16A 0.9900
C16 H16B 0.9900
C17 C22 1.319(9)
C17 C18 1.499(8)
C18 C19 1.507(9)
C19 C20 1.537(8)
C19 H19A 0.9900
C19 H19B 0.9900
C20 C21 1.531(9)
C20 H20 1.0000
C21 H21A 0.9800
C21 H21B 0.9800
C21 H21C 0.9800
C22 C23 1.510(10)
C22 C24 1.516(10)
C23 H23A 0.9800
C23 H23B 0.9800
C23 H23C 0.9800
C24 H24A 0.9800
C24 H24B 0.9800
C24 H24C 0.9800
C25 C26 1.487(11)
C26 H26A 0.9800
C26 H26B 0.9800
C26 H26C 0.9800
C27 H27A 0.9800
C27 H27B 0.9800
C27 H27C 0.9800
C28 C30 1.480(12)
C28 C29 1.527(11)
C29 H29A 0.9800
C29 H29B 0.9800
C29 H29C 0.9800
C30 H30A 0.9800
C30 H30B 0.9800
C30 H30C 0.9800
C31 H31A 0.9800
C31 H31B 0.9800
C31 H31C 0.9800
C32 H32A 0.9800
C32 H32B 0.9800
C32 H32C 0.9800

loop_
_geom_torsion_atom_site_label_1
_geom_torsion_atom_site_label_2
_geom_torsion_atom_site_label_3
_geom_torsion_atom_site_label_4
_geom_torsion
O1 C1 C2 C28 -43.5(10)
C7 C1 C2 C28 139.1(7)
O1 C1 C2 C3 135.7(7)
C7 C1 C2 C3 -41.7(8)
C28 C2 C3 C4 -99.6(7)
C1 C2 C3 C4 81.2(6)
C2 C3 C4 C10 106.4(7)
C2 C3 C4 C5 -76.2(7)
C8 C5 C4 C10 1.4(6)
C11 C5 C4 C10 111.3(6)
C6 C5 C4 C10 -121.1(5)
C8 C5 C4 C3 -176.3(4)
C11 C5 C4 C3 -66.4(6)
C6 C5 C4 C3 61.2(6)
O2 C9 C8 C5 177.6(5)
C10 C9 C8 C5 0.2(5)
O2 C9 C8 C13 63.7(7)
C10 C9 C8 C13 -113.7(5)
C4 C5 C8 C9 -0.9(5)
C11 C5 C8 C9 -119.8(4)
C6 C5 C8 C9 119.4(5)
C4 C5 C8 C13 118.8(4)
C11 C5 C8 C13 -0.1(5)
C6 C5 C8 C13 -120.8(4)
O1 C1 C7 C6 154.9(7)
C2 C1 C7 C6 -27.6(9)
C1 C7 C6 C32 -52.3(7)
C1 C7 C6 C5 77.2(7)
C4 C5 C6 C32 58.5(6)
C8 C5 C6 C32 -58.2(6)
C11 C5 C6 C32 -172.7(5)
C4 C5 C6 C7 -70.2(6)
C8 C5 C6 C7 173.1(5)
C11 C5 C6 C7 58.5(6)
C3 C4 C10 C9 176.2(5)
C5 C4 C10 C9 -1.3(6)
C3 C4 C10 C31 -2.4(10)
C5 C4 C10 C31 -180.0(7)
O2 C9 C10 C4 -176.7(5)
C8 C9 C10 C4 0.7(6)
O2 C9 C10 C31 2.2(9)
C8 C9 C10 C31 179.5(6)
C4 C5 C11 C14 -44.3(6)
C8 C5 C11 C14 67.2(5)
C6 C5 C11 C14 -171.0(4)
C4 C5 C11 C12 -148.1(5)
C8 C5 C11 C12 -36.6(5)
C6 C5 C11 C12 85.2(5)
C25 O3 C12 C13 -177.0(5)
C25 O3 C12 C11 75.9(6)
C14 C11 C12 O3 68.7(6)
C5 C11 C12 O3 178.5(4)
C14 C11 C12 C13 -48.1(5)
C5 C11 C12 C13 61.7(4)
O3 C12 C13 C15 -70.8(5)
C11 C12 C13 C15 47.7(5)
O3 C12 C13 C20 57.2(7)
C11 C12 C13 C20 175.7(5)
O3 C12 C13 C8 -178.7(4)
C11 C12 C13 C8 -60.2(4)
C9 C8 C13 C12 151.4(4)
C5 C8 C13 C12 37.4(5)
C9 C8 C13 C15 48.2(6)
C5 C8 C13 C15 -65.8(5)
C9 C8 C13 C20 -79.9(6)
C5 C8 C13 C20 166.1(4)
C12 C11 C14 C15 31.6(5)
C5 C11 C14 C15 -70.7(5)
C12 C11 C14 C27 -152.4(5)
C5 C11 C14 C27 105.3(6)
C27 C14 C15 C16 -1.0(9)
C11 C14 C15 C16 174.7(5)
C27 C14 C15 C13 -176.2(5)
C11 C14 C15 C13 -0.5(6)
C12 C13 C15 C14 -31.4(5)
C20 C13 C15 C14 -163.4(5)
C8 C13 C15 C14 68.6(5)
C12 C13 C15 C16 153.0(5)
C20 C13 C15 C16 20.9(7)
C8 C13 C15 C16 -107.0(5)
C14 C15 C16 C17 109.7(6)
C13 C15 C16 C17 -75.6(7)
C15 C16 C17 C22 -159.6(6)
C15 C16 C17 C18 21.2(8)
C22 C17 C18 O5 46.5(9)
C16 C17 C18 O5 -134.3(6)
C22 C17 C18 C19 -128.6(7)
C16 C17 C18 C19 50.6(8)
O5 C18 C19 C20 148.9(6)
C17 C18 C19 C20 -35.8(8)
C18 C19 C20 C21 -170.5(5)
C18 C19 C20 C13 -44.0(7)
C12 C13 C20 C21 57.6(7)
C15 C13 C20 C21 179.0(5)
C8 C13 C20 C21 -57.5(6)
C12 C13 C20 C19 -66.4(7)
C15 C13 C20 C19 55.0(6)
C8 C13 C20 C19 178.5(4)
C18 C17 C22 C23 -179.3(7)
C16 C17 C22 C23 1.5(11)
C18 C17 C22 C24 2.5(11)
C16 C17 C22 C24 -176.7(7)
C12 O3 C25 O4 -1.4(10)
C12 O3 C25 C26 179.2(6)
C1 C2 C28 C30 176.5(7)
C3 C2 C28 C30 -2.6(11)
C1 C2 C28 C29 -6.6(11)
C3 C2 C28 C29 174.3(7)
